data_7124048
loop_
_publ_author_name
'Zhang, Cui-Juan'
'Lian, Kai-Ting'
'Huang, Guo-Zhang'
'Bala, Sukhen'
'Ni, Zhao-Ping'
'Tong, Ming-Liang'

_publ_section_title
;
 Hysteretic Four-Step Spin-Crossover in a 3D Hofmann-type Metal-Organic
 Framework with Aromatic Guest
;
_journal_name_full 'Chemical Communications'
_journal_paper_doi 10.1039/C9CC06017K
_journal_year 2019
_chemical_formula_moiety 'C16 H8 Ag2 Fe N8 O, 1.5(C10 H8)'
_chemical_formula_sum 'C31 H20 Ag2 Fe N8 O'
_chemical_formula_weight 792.14
_space_group_crystal_system monoclinic
_space_group_IT_number 15
_space_group_name_Hall '-C 2yc'
_space_group_name_H-M_alt 'C 1 2/c 1'
_symmetry_space_group_name_Hall '-C 2yc'
_symmetry_space_group_name_H-M 'C 1 2/c 1'
_atom_sites_solution_hydrogens geom
_atom_sites_solution_primary iterative
_audit_creation_date 2019-05-06
_audit_creation_method
;
Olex2 1.2
(compiled 2018.05.29 svn.r3508 for OlexSys, GUI svn.r5506)
;
_audit_update_record
;
2019-05-06 deposited with the CCDC.    2019-08-20 downloaded from the CCDC.
;
_cell_angle_alpha 90
_cell_angle_beta 131.844(2)
_cell_angle_gamma 90
_cell_formula_units_Z 8
_cell_length_a 20.3664(13)
_cell_length_b 28.302(3)
_cell_length_c 13.7232(9)
_cell_measurement_reflns_used 9885
_cell_measurement_temperature 150(2)
_cell_measurement_theta_max 27.26
_cell_measurement_theta_min 2.46
_cell_volume 5892.8(8)
_computing_cell_refinement 'SAINT v8.37A (Bruker, 2015)'
_computing_data_reduction 'SAINT v8.37A (Bruker, 2015)'
_computing_molecular_graphics 'Olex2 (Dolomanov et al., 2009)'
_computing_publication_material 'Olex2 (Dolomanov et al., 2009)'
_computing_structure_refinement 'ShelXL (Sheldrick, 2015)'
_computing_structure_solution 'olex2.solve (Bourhis et al., 2015)'
_diffrn_ambient_temperature 150.21
_diffrn_measured_fraction_theta_full 0.999
_diffrn_measured_fraction_theta_max 0.997
_diffrn_measurement_device_type 'Bruker APEX-II CCD'
_diffrn_measurement_method '\f and \w scans'
_diffrn_radiation_type MoK\a
_diffrn_radiation_wavelength 0.71073
_diffrn_reflns_av_R_equivalents 0.0897
_diffrn_reflns_av_unetI/netI 0.0463
_diffrn_reflns_Laue_measured_fraction_full 0.999
_diffrn_reflns_Laue_measured_fraction_max 0.997
_diffrn_reflns_limit_h_max 26
_diffrn_reflns_limit_h_min -26
_diffrn_reflns_limit_k_max 36
_diffrn_reflns_limit_k_min -36
_diffrn_reflns_limit_l_max 17
_diffrn_reflns_limit_l_min -17
_diffrn_reflns_number 66089
_diffrn_reflns_point_group_measured_fraction_full 0.999
_diffrn_reflns_point_group_measured_fraction_max 0.997
_diffrn_reflns_theta_full 25.242
_diffrn_reflns_theta_max 27.562
_diffrn_reflns_theta_min 2.458
_diffrn_standards_number 0
_exptl_absorpt_coefficient_mu 1.842
_exptl_absorpt_correction_T_max 0.7456
_exptl_absorpt_correction_T_min 0.6625
_exptl_absorpt_correction_type multi-scan
_exptl_absorpt_process_details
;
SADABS-2014/5 (Bruker,2014/5) was used for absorption correction.
wR2(int) was 0.0978 before and 0.0590 after correction.
The Ratio of minimum to maximum transmission is 0.8885.
The \l/2 correction factor is Not present.
;
_exptl_crystal_colour red
_exptl_crystal_colour_primary red
_exptl_crystal_density_diffrn 1.786
_exptl_crystal_description block
_exptl_crystal_F_000 3120
_exptl_crystal_size_max 0.079
_exptl_crystal_size_mid 0.072
_exptl_crystal_size_min 0.045
_refine_diff_density_max 0.462
_refine_diff_density_min -0.649
_refine_diff_density_rms 0.110
_refine_ls_extinction_method none
_refine_ls_goodness_of_fit_ref 1.017
_refine_ls_hydrogen_treatment constr
_refine_ls_matrix_type full
_refine_ls_number_parameters 390
_refine_ls_number_reflns 6788
_refine_ls_number_restraints 0
_refine_ls_restrained_S_all 1.017
_refine_ls_R_factor_all 0.0656
_refine_ls_R_factor_gt 0.0344
_refine_ls_shift/su_max 0.001
_refine_ls_shift/su_mean 0.000
_refine_ls_structure_factor_coef Fsqd
_refine_ls_weighting_details 'w=1/[\s^2^(Fo^2^)+(0.0161P)^2^+12.5342P] where P=(Fo^2^+2Fc^2^)/3'
_refine_ls_weighting_scheme calc
_refine_ls_wR_factor_gt 0.0524
_refine_ls_wR_factor_ref 0.0589
_reflns_Friedel_coverage 0.000
_reflns_number_gt 4926
_reflns_number_total 6788
_reflns_threshold_expression 'I > 2\s(I)'
_cod_data_source_file c9cc06017k2.cif
_cod_data_source_block 1-naph-150K
_cod_original_cell_volume 5892.9(8)
_cod_database_code 7124048
_shelx_shelxl_version_number 2014/7
_shelx_space_group_comment
;
The symmetry employed for this shelxl refinement is uniquely defined
by the following loop, which should always be used as a source of
symmetry information in preference to the above space-group names.
They are only intended as comments.
;
_shelx_estimated_absorpt_t_max 0.922
_shelx_estimated_absorpt_t_min 0.868
_olex2_refinement_description
;
1. Fixed Uiso
 At 1.2 times of:
  All C(H) groups
2.a Aromatic/amide H refined with riding coordinates:
 C5(H5), C6(H6), C8(H8), C9(H9), C13(H13), C14(H14), C15(H15), C16(H16),
 C17(H17), C18(H18), C19(H19), C20(H20), C22(H22), C23(H23), C24(H24), C25(H25),
  C27(H27), C28(H28), C29(H29), C30(H30)
;
_olex2_submission_special_instructions 'No special instructions were received'

loop_
_space_group_symop_operation_xyz
'x, y, z'
'-x, y, -z+1/2'
'x+1/2, y+1/2, z'
'-x+1/2, y+1/2, -z+1/2'
'-x, -y, -z'
'x, -y, z-1/2'
'-x+1/2, -y+1/2, -z'
'x+1/2, -y+1/2, z-1/2'

loop_
_atom_site_label
_atom_site_type_symbol
_atom_site_fract_x
_atom_site_fract_y
_atom_site_fract_z
_atom_site_U_iso_or_equiv
_atom_site_adp_type
_atom_site_occupancy
_atom_site_site_symmetry_order
_atom_site_calc_flag
_atom_site_refinement_flags_posn
_atom_site_refinement_flags_adp
_atom_site_refinement_flags_occupancy
Ag1 Ag 0.5000 0.20642(2) 0.7500 0.01854(9) Uani 1 2 d S T P
Ag2 Ag 0.5000 0.21474(2) 0.2500 0.02038(9) Uani 1 2 d S T P
Ag3 Ag 0.0000 0.17853(2) -0.2500 0.01874(9) Uani 1 2 d S T P
Ag4 Ag 0.0000 0.17916(2) 0.2500 0.01873(9) Uani 1 2 d S T P
Fe1 Fe 0.25026(3) 0.19112(2) 0.24944(4) 0.00662(8) Uani 1 1 d . . .
O1 O 0.20228(12) 0.44067(6) 0.22598(18) 0.0122(4) Uani 1 1 d . . .
N1 N 0.34199(15) 0.19958(8) 0.4387(2) 0.0109(5) Uani 1 1 d . . .
N2 N 0.33710(16) 0.20459(7) 0.2353(2) 0.0108(5) Uani 1 1 d . . .
N3 N 0.15927(16) 0.18242(8) 0.0610(2) 0.0118(5) Uani 1 1 d . . .
N4 N 0.16361(15) 0.17990(8) 0.2651(2) 0.0109(5) Uani 1 1 d . . .
N5 N 0.22096(15) 0.25964(8) 0.2277(2) 0.0103(5) Uani 1 1 d . . .
N6 N 0.06840(16) 0.41635(8) 0.1352(2) 0.0150(6) Uani 1 1 d . . .
N7 N 0.06964(16) 0.46565(8) 0.1386(2) 0.0140(5) Uani 1 1 d . . .
N8 N 0.22121(14) 0.62236(8) 0.2306(2) 0.0086(5) Uani 1 1 d . . .
C1 C 0.3975(2) 0.20350(10) 0.5497(3) 0.0148(7) Uani 1 1 d . . .
C2 C 0.3932(2) 0.21058(10) 0.2361(3) 0.0171(7) Uani 1 1 d . . .
C3 C 0.1037(2) 0.17884(10) -0.0499(3) 0.0162(7) Uani 1 1 d . . .
C4 C 0.1074(2) 0.17772(10) 0.2650(3) 0.0167(7) Uani 1 1 d . . .
C5 C 0.13551(18) 0.27356(9) 0.1467(3) 0.0126(6) Uani 1 1 d . . .
H5 H 0.0908 0.2502 0.0980 0.015 Uiso 1 1 calc R . .
C6 C 0.11087(18) 0.32011(9) 0.1320(3) 0.0140(6) Uani 1 1 d . . .
H6 H 0.0502 0.3284 0.0748 0.017 Uiso 1 1 calc R . .
C7 C 0.17538(18) 0.35495(9) 0.2015(3) 0.0125(6) Uani 1 1 d . . .
C8 C 0.26285(19) 0.34097(10) 0.2822(3) 0.0169(7) Uani 1 1 d . . .
H8 H 0.3087 0.3638 0.3298 0.020 Uiso 1 1 calc R . .
C9 C 0.28262(19) 0.29368(9) 0.2928(3) 0.0150(7) Uani 1 1 d . . .
H9 H 0.3429 0.2847 0.3488 0.018 Uiso 1 1 calc R . .
C10 C 0.14633(19) 0.40362(9) 0.1857(3) 0.0123(6) Uani 1 1 d . . .
C11 C 0.14798(19) 0.47846(10) 0.1909(3) 0.0123(6) Uani 1 1 d . . .
C12 C 0.17800(18) 0.52696(9) 0.2091(3) 0.0100(6) Uani 1 1 d . . .
C13 C 0.11420(18) 0.56211(9) 0.1527(3) 0.0121(6) Uani 1 1 d . . .
H13 H 0.0546 0.5540 0.1065 0.015 Uiso 1 1 calc R . .
C14 C 0.13772(18) 0.60847(9) 0.1641(3) 0.0107(6) Uani 1 1 d . . .
H14 H 0.0930 0.6319 0.1231 0.013 Uiso 1 1 calc R . .
C15 C 0.28271(19) 0.58814(9) 0.2845(3) 0.0108(6) Uani 1 1 d . . .
H15 H 0.3420 0.5972 0.3315 0.013 Uiso 1 1 calc R . .
C16 C 0.26414(18) 0.54050(9) 0.2750(3) 0.0110(6) Uani 1 1 d . . .
H16 H 0.3094 0.5175 0.3129 0.013 Uiso 1 1 calc R . .
C17 C 0.3102(2) 0.51863(12) 0.0419(3) 0.0259(8) Uani 1 1 d . . .
H17 H 0.3667 0.5092 0.0755 0.031 Uiso 1 1 calc R . .
C18 C 0.2913(2) 0.56547(12) 0.0298(3) 0.0308(8) Uani 1 1 d . . .
H18 H 0.3347 0.5883 0.0562 0.037 Uiso 1 1 calc R . .
C19 C 0.2074(3) 0.58009(13) -0.0219(3) 0.0327(9) Uani 1 1 d . . .
H19 H 0.1945 0.6128 -0.0292 0.039 Uiso 1 1 calc R . .
C20 C 0.1445(2) 0.54752(12) -0.0615(3) 0.0277(8) Uani 1 1 d . . .
H20 H 0.0876 0.5578 -0.0986 0.033 Uiso 1 1 calc R . .
C21 C 0.1629(2) 0.49852(12) -0.0483(3) 0.0225(7) Uani 1 1 d . . .
C22 C 0.0992(2) 0.46381(13) -0.0892(3) 0.0279(8) Uani 1 1 d . . .
H22 H 0.0421 0.4733 -0.1253 0.033 Uiso 1 1 calc R . .
C23 C 0.1183(2) 0.41681(13) -0.0779(3) 0.0314(9) Uani 1 1 d . . .
H23 H 0.0743 0.3940 -0.1067 0.038 Uiso 1 1 calc R . .
C24 C 0.2032(2) 0.40184(12) -0.0236(3) 0.0289(8) Uani 1 1 d . . .
H24 H 0.2164 0.3691 -0.0156 0.035 Uiso 1 1 calc R . .
C25 C 0.2657(2) 0.43467(11) 0.0170(3) 0.0238(7) Uani 1 1 d . . .
H25 H 0.3227 0.4245 0.0537 0.029 Uiso 1 1 calc R . .
C26 C 0.2479(2) 0.48346(11) 0.0058(3) 0.0196(7) Uani 1 1 d . . .
C27 C 0.4626(2) 0.46513(14) 0.3559(4) 0.0373(9) Uani 1 1 d . . .
H27 H 0.4483 0.4700 0.2751 0.045 Uiso 1 1 calc R . .
C28 C 0.4565(2) 0.42094(14) 0.3882(4) 0.0395(10) Uani 1 1 d . . .
H28 H 0.4376 0.3954 0.3298 0.047 Uiso 1 1 calc R . .
C29 C 0.5220(2) 0.58694(14) 0.4923(4) 0.0373(10) Uani 1 1 d . . .
H29 H 0.5259 0.6179 0.4697 0.045 Uiso 1 1 calc R . .
C30 C 0.4957(2) 0.55057(13) 0.4091(3) 0.0343(9) Uani 1 1 d . . .
H30 H 0.4811 0.5565 0.3284 0.041 Uiso 1 1 calc R . .
C31 C 0.4896(2) 0.50385(13) 0.4397(3) 0.0265(7) Uani 1 1 d . . .

loop_
_atom_site_aniso_label
_atom_site_aniso_U_11
_atom_site_aniso_U_22
_atom_site_aniso_U_33
_atom_site_aniso_U_23
_atom_site_aniso_U_13
_atom_site_aniso_U_12
Ag1 0.01499(18) 0.02289(19) 0.00695(17) 0.000 0.00284(15) 0.000
Ag2 0.02058(19) 0.01622(17) 0.0386(2) 0.000 0.02564(19) 0.000
Ag3 0.01892(19) 0.01695(18) 0.00693(17) 0.000 0.00304(15) 0.000
Ag4 0.01678(19) 0.02034(18) 0.0297(2) 0.000 0.01996(18) 0.000
Fe1 0.00545(17) 0.00695(18) 0.00670(17) 0.00021(14) 0.00373(15) 0.00051(15)
O1 0.0118(10) 0.0068(9) 0.0148(10) 0.0003(8) 0.0075(9) 0.0014(8)
N1 0.0101(13) 0.0103(12) 0.0135(14) 0.0021(10) 0.0083(12) 0.0030(10)
N2 0.0136(13) 0.0066(12) 0.0116(13) -0.0005(9) 0.0082(12) 0.0004(9)
N3 0.0133(13) 0.0081(12) 0.0126(14) 0.0015(10) 0.0081(12) 0.0021(10)
N4 0.0102(13) 0.0077(12) 0.0118(13) 0.0005(9) 0.0061(11) 0.0016(9)
N5 0.0113(12) 0.0090(12) 0.0111(13) -0.0017(10) 0.0077(11) -0.0018(9)
N6 0.0147(14) 0.0057(12) 0.0182(14) 0.0008(10) 0.0083(12) 0.0009(10)
N7 0.0152(14) 0.0082(12) 0.0171(14) -0.0011(10) 0.0102(12) -0.0009(10)
N8 0.0102(12) 0.0087(12) 0.0077(12) -0.0012(9) 0.0064(11) 0.0002(9)
C1 0.0160(16) 0.0141(15) 0.0137(17) 0.0005(12) 0.0097(15) 0.0006(12)
C2 0.0204(18) 0.0127(16) 0.0243(19) 0.0009(12) 0.0174(16) 0.0014(12)
C3 0.0175(17) 0.0122(15) 0.0165(17) 0.0005(12) 0.0104(15) 0.0010(12)
C4 0.0188(17) 0.0151(16) 0.0226(18) -0.0017(12) 0.0165(16) -0.0017(12)
C5 0.0099(14) 0.0112(15) 0.0142(15) -0.0005(11) 0.0071(13) -0.0013(11)
C6 0.0071(14) 0.0112(14) 0.0183(16) 0.0022(12) 0.0062(13) 0.0022(11)
C7 0.0155(15) 0.0107(14) 0.0126(15) 0.0004(12) 0.0099(13) 0.0007(12)
C8 0.0104(16) 0.0140(15) 0.0185(17) -0.0015(13) 0.0064(14) -0.0024(12)
C9 0.0079(15) 0.0120(15) 0.0189(17) 0.0009(12) 0.0064(14) 0.0011(11)
C10 0.0145(16) 0.0079(14) 0.0118(15) -0.0001(11) 0.0076(14) -0.0035(12)
C11 0.0122(16) 0.0096(14) 0.0127(15) -0.0008(11) 0.0073(14) 0.0013(11)
C12 0.0120(15) 0.0100(14) 0.0098(15) -0.0009(11) 0.0080(13) -0.0005(11)
C13 0.0086(13) 0.0140(15) 0.0110(13) -0.0012(12) 0.0054(12) -0.0015(12)
C14 0.0083(15) 0.0099(14) 0.0098(15) 0.0012(11) 0.0044(13) 0.0014(11)
C15 0.0068(14) 0.0122(15) 0.0115(15) -0.0003(11) 0.0054(13) 0.0004(11)
C16 0.0097(15) 0.0112(14) 0.0115(16) 0.0022(11) 0.0068(13) 0.0048(11)
C17 0.0223(18) 0.038(2) 0.0212(18) -0.0009(15) 0.0161(16) 0.0003(15)
C18 0.038(2) 0.033(2) 0.0227(18) -0.0054(15) 0.0206(17) -0.0075(17)
C19 0.055(3) 0.028(2) 0.024(2) 0.0024(15) 0.030(2) 0.0090(18)
C20 0.032(2) 0.039(2) 0.0168(17) 0.0063(15) 0.0185(16) 0.0143(16)
C21 0.0218(16) 0.0356(19) 0.0109(14) 0.0001(15) 0.0112(14) 0.0044(16)
C22 0.0231(19) 0.049(2) 0.0171(18) -0.0013(16) 0.0156(16) -0.0014(16)
C23 0.032(2) 0.043(2) 0.0225(19) -0.0096(16) 0.0197(18) -0.0130(17)
C24 0.040(2) 0.0289(19) 0.0181(18) -0.0027(15) 0.0196(18) -0.0005(17)
C25 0.0240(17) 0.0300(19) 0.0161(16) 0.0014(14) 0.0128(15) 0.0059(15)
C26 0.0223(17) 0.0272(17) 0.0122(15) -0.0008(12) 0.0127(14) 0.0033(13)
C27 0.029(2) 0.058(3) 0.025(2) -0.0015(18) 0.0178(19) 0.0033(18)
C28 0.025(2) 0.046(2) 0.037(2) -0.0060(19) 0.0164(19) 0.0033(17)
C29 0.0180(19) 0.039(2) 0.041(2) 0.0111(18) 0.0140(19) 0.0039(16)
C30 0.0182(18) 0.054(3) 0.0259(19) 0.0112(18) 0.0127(16) 0.0053(17)
C31 0.0116(15) 0.043(2) 0.0212(16) 0.0062(17) 0.0094(14) 0.0060(15)

loop_
_atom_type_symbol
_atom_type_description
_atom_type_scat_dispersion_real
_atom_type_scat_dispersion_imag
_atom_type_scat_source
C C 0.0033 0.0016 'International Tables Vol C Tables 4.2.6.8 and 6.1.1.4'
H H 0.0000 0.0000 'International Tables Vol C Tables 4.2.6.8 and 6.1.1.4'
N N 0.0061 0.0033 'International Tables Vol C Tables 4.2.6.8 and 6.1.1.4'
O O 0.0106 0.0060 'International Tables Vol C Tables 4.2.6.8 and 6.1.1.4'
Fe Fe 0.3463 0.8444 'International Tables Vol C Tables 4.2.6.8 and 6.1.1.4'
Ag Ag -0.8971 1.1015 'International Tables Vol C Tables 4.2.6.8 and 6.1.1.4'

loop_
_geom_angle_atom_site_label_1
_geom_angle_atom_site_label_2
_geom_angle_atom_site_label_3
_geom_angle
_geom_angle_site_symmetry_1
_geom_angle_site_symmetry_3
C1 Ag1 Ag4 92.30(8) 2_656 7_556
C1 Ag1 Ag4 92.30(8) . 7_556
C1 Ag1 C1 175.40(16) . 2_656
C2 Ag2 Ag3 93.28(8) 2_655 7
C2 Ag2 Ag3 93.28(8) . 7
C2 Ag2 C2 173.44(15) . 2_655
C3 Ag3 Ag2 89.76(8) 2_554 7
C3 Ag3 Ag2 89.76(8) . 7
C3 Ag3 C3 179.52(16) . 2_554
C4 Ag4 Ag1 91.14(8) 2 7_556
C4 Ag4 Ag1 91.14(8) . 7_556
C4 Ag4 C4 177.73(16) . 2
N1 Fe1 N5 90.30(9) . .
N1 Fe1 N8 90.24(9) . 4_545
N2 Fe1 N1 88.97(10) . .
N2 Fe1 N3 90.89(10) . .
N2 Fe1 N5 89.75(9) . .
N2 Fe1 N8 90.23(9) . 4_545
N3 Fe1 N1 179.69(11) . .
N3 Fe1 N5 89.97(9) . .
N3 Fe1 N8 89.48(9) . 4_545
N4 Fe1 N1 90.38(10) . .
N4 Fe1 N2 178.05(9) . .
N4 Fe1 N3 89.77(10) . .
N4 Fe1 N5 88.42(9) . .
N4 Fe1 N8 91.61(9) . 4_545
N5 Fe1 N8 179.45(11) . 4_545
C10 O1 C11 101.3(2) . .
C1 N1 Fe1 177.7(2) . .
C2 N2 Fe1 174.5(2) . .
C3 N3 Fe1 177.0(2) . .
C4 N4 Fe1 172.1(2) . .
C5 N5 Fe1 119.88(18) . .
C9 N5 Fe1 122.99(19) . .
C9 N5 C5 117.1(2) . .
C10 N6 N7 105.8(2) . .
C11 N7 N6 106.7(2) . .
C14 N8 Fe1 119.89(18) . 4
C14 N8 C15 117.0(2) . .
C15 N8 Fe1 123.10(18) . 4
N1 C1 Ag1 176.5(3) . .
N2 C2 Ag2 173.7(3) . .
N3 C3 Ag3 174.8(3) . .
N4 C4 Ag4 174.0(3) . .
N5 C5 H5 118.6 . .
N5 C5 C6 122.8(3) . .
C6 C5 H5 118.6 . .
C5 C6 H6 120.2 . .
C5 C6 C7 119.5(3) . .
C7 C6 H6 120.2 . .
C6 C7 C10 117.6(3) . .
C8 C7 C6 117.9(3) . .
C8 C7 C10 124.5(3) . .
C7 C8 H8 120.3 . .
C9 C8 C7 119.4(3) . .
C9 C8 H8 120.3 . .
N5 C9 C8 123.3(3) . .
N5 C9 H9 118.4 . .
C8 C9 H9 118.4 . .
O1 C10 C7 121.3(2) . .
N6 C10 O1 113.5(2) . .
N6 C10 C7 125.2(3) . .
O1 C11 C12 121.8(2) . .
N7 C11 O1 112.6(2) . .
N7 C11 C12 125.7(2) . .
C13 C12 C11 116.7(2) . .
C16 C12 C11 125.2(2) . .
C16 C12 C13 118.1(2) . .
C12 C13 H13 120.1 . .
C14 C13 C12 119.7(3) . .
C14 C13 H13 120.1 . .
N8 C14 C13 123.0(3) . .
N8 C14 H14 118.5 . .
C13 C14 H14 118.5 . .
N8 C15 H15 118.2 . .
N8 C15 C16 123.6(3) . .
C16 C15 H15 118.2 . .
C12 C16 H16 120.7 . .
C15 C16 C12 118.6(2) . .
C15 C16 H16 120.7 . .
C18 C17 H17 119.1 . .
C18 C17 C26 121.9(3) . .
C26 C17 H17 119.1 . .
C17 C18 H18 120.1 . .
C17 C18 C19 119.9(3) . .
C19 C18 H18 120.1 . .
C18 C19 H19 119.9 . .
C20 C19 C18 120.3(3) . .
C20 C19 H19 119.9 . .
C19 C20 H20 119.5 . .
C19 C20 C21 120.9(3) . .
C21 C20 H20 119.5 . .
C20 C21 C26 119.2(3) . .
C22 C21 C20 122.5(3) . .
C22 C21 C26 118.4(3) . .
C21 C22 H22 119.4 . .
C23 C22 C21 121.2(3) . .
C23 C22 H22 119.4 . .
C22 C23 H23 119.8 . .
C22 C23 C24 120.4(3) . .
C24 C23 H23 119.8 . .
C23 C24 H24 120.3 . .
C25 C24 C23 119.5(3) . .
C25 C24 H24 120.3 . .
C24 C25 H25 119.3 . .
C24 C25 C26 121.4(3) . .
C26 C25 H25 119.3 . .
C17 C26 C21 117.8(3) . .
C25 C26 C17 123.0(3) . .
C25 C26 C21 119.2(3) . .
C28 C27 H27 119.3 . .
C28 C27 C31 121.4(4) . .
C31 C27 H27 119.3 . .
C27 C28 H28 120.0 . .
C27 C28 C29 120.1(4) . 5_666
C29 C28 H28 120.0 5_666 .
C28 C29 H29 119.9 5_666 .
C30 C29 C28 120.2(4) . 5_666
C30 C29 H29 119.9 . .
C29 C30 H30 119.2 . .
C29 C30 C31 121.5(3) . .
C31 C30 H30 119.2 . .
C27 C31 C30 123.2(3) . .
C27 C31 C31 118.8(4) . 5_666
C30 C31 C31 118.0(4) . 5_666

loop_
_geom_bond_atom_site_label_1
_geom_bond_atom_site_label_2
_geom_bond_distance
_geom_bond_site_symmetry_2
Ag1 Ag4 3.2383(5) 7_556
Ag1 C1 2.065(3) 2_656
Ag1 C1 2.065(3) .
Ag2 Ag3 3.0207(5) 7
Ag2 C2 2.055(3) 2_655
Ag2 C2 2.055(3) .
Ag3 Ag2 3.0207(5) 7
Ag3 C3 2.065(3) 2_554
Ag3 C3 2.065(3) .
Ag4 Ag1 3.2383(5) 7_556
Ag4 C4 2.057(3) 2
Ag4 C4 2.057(3) .
Fe1 N1 1.955(2) .
Fe1 N2 1.941(3) .
Fe1 N3 1.946(2) .
Fe1 N4 1.941(3) .
Fe1 N5 1.992(2) .
Fe1 N8 1.997(2) 4_545
O1 C10 1.365(3) .
O1 C11 1.374(3) .
N1 C1 1.145(4) .
N2 C2 1.148(4) .
N3 C3 1.144(4) .
N4 C4 1.146(4) .
N5 C5 1.356(3) .
N5 C9 1.344(3) .
N6 N7 1.396(3) .
N6 C10 1.289(4) .
N7 C11 1.290(4) .
N8 Fe1 1.997(2) 4
N8 C14 1.345(3) .
N8 C15 1.348(3) .
C5 H5 0.9500 .
C5 C6 1.376(4) .
C6 H6 0.9500 .
C6 C7 1.392(4) .
C7 C8 1.387(4) .
C7 C10 1.457(4) .
C8 H8 0.9500 .
C8 C9 1.377(4) .
C9 H9 0.9500 .
C11 C12 1.455(4) .
C12 C13 1.391(4) .
C12 C16 1.387(4) .
C13 H13 0.9500 .
C13 C14 1.370(4) .
C14 H14 0.9500 .
C15 H15 0.9500 .
C15 C16 1.383(4) .
C16 H16 0.9500 .
C17 H17 0.9500 .
C17 C18 1.359(5) .
C17 C26 1.417(5) .
C18 H18 0.9500 .
C18 C19 1.407(5) .
C19 H19 0.9500 .
C19 C20 1.362(5) .
C20 H20 0.9500 .
C20 C21 1.416(5) .
C21 C22 1.411(5) .
C21 C26 1.418(4) .
C22 H22 0.9500 .
C22 C23 1.365(5) .
C23 H23 0.9500 .
C23 C24 1.417(5) .
C24 H24 0.9500 .
C24 C25 1.360(5) .
C25 H25 0.9500 .
C25 C26 1.410(4) .
C27 H27 0.9500 .
C27 C28 1.360(5) .
C27 C31 1.408(5) .
C28 H28 0.9500 .
C28 C29 1.405(5) 5_666
C29 C28 1.405(5) 5_666
C29 H29 0.9500 .
C29 C30 1.354(5) .
C30 H30 0.9500 .
C30 C31 1.418(5) .
C31 C31 1.425(6) 5_666

loop_
_geom_torsion_atom_site_label_1
_geom_torsion_atom_site_label_2
_geom_torsion_atom_site_label_3
_geom_torsion_atom_site_label_4
_geom_torsion
_geom_torsion_site_symmetry_1
_geom_torsion_site_symmetry_4
Fe1 N5 C5 C6 176.8(2) . .
Fe1 N5 C9 C8 -177.2(2) . .
Fe1 N8 C14 C13 -176.3(2) 4 .
Fe1 N8 C15 C16 177.7(2) 4 .
O1 C11 C12 C13 170.7(2) . .
O1 C11 C12 C16 -7.7(5) . .
N5 C5 C6 C7 0.5(5) . .
N6 N7 C11 O1 -0.7(3) . .
N6 N7 C11 C12 177.3(3) . .
N7 N6 C10 O1 0.9(3) . .
N7 N6 C10 C7 -179.5(3) . .
N7 C11 C12 C13 -7.2(4) . .
N7 C11 C12 C16 174.4(3) . .
N8 C15 C16 C12 -1.5(4) . .
C5 N5 C9 C8 1.1(4) . .
C5 C6 C7 C8 0.9(4) . .
C5 C6 C7 C10 -178.3(3) . .
C6 C7 C8 C9 -1.3(4) . .
C6 C7 C10 O1 -165.3(3) . .
C6 C7 C10 N6 15.1(5) . .
C7 C8 C9 N5 0.4(5) . .
C8 C7 C10 O1 15.5(4) . .
C8 C7 C10 N6 -164.0(3) . .
C9 N5 C5 C6 -1.5(4) . .
C10 O1 C11 N7 1.2(3) . .
C10 O1 C11 C12 -176.9(3) . .
C10 N6 N7 C11 -0.1(3) . .
C10 C7 C8 C9 177.8(3) . .
C11 O1 C10 N6 -1.3(3) . .
C11 O1 C10 C7 179.1(3) . .
C11 C12 C13 C14 -178.8(3) . .
C11 C12 C16 C15 -179.9(3) . .
C12 C13 C14 N8 -1.6(4) . .
C13 C12 C16 C15 1.7(4) . .
C14 N8 C15 C16 -0.3(4) . .
C15 N8 C14 C13 1.8(4) . .
C16 C12 C13 C14 -0.3(4) . .
C17 C18 C19 C20 -0.9(5) . .
C18 C17 C26 C21 2.2(5) . .
C18 C17 C26 C25 179.8(3) . .
C18 C19 C20 C21 1.8(5) . .
C19 C20 C21 C22 -179.5(3) . .
C19 C20 C21 C26 -0.7(5) . .
C20 C21 C22 C23 178.5(3) . .
C20 C21 C26 C17 -1.2(4) . .
C20 C21 C26 C25 -178.9(3) . .
C21 C22 C23 C24 0.5(5) . .
C22 C21 C26 C17 177.6(3) . .
C22 C21 C26 C25 -0.1(4) . .
C22 C23 C24 C25 -0.2(5) . .
C23 C24 C25 C26 -0.2(5) . .
C24 C25 C26 C17 -177.2(3) . .
C24 C25 C26 C21 0.4(5) . .
C26 C17 C18 C19 -1.1(5) . .
C26 C21 C22 C23 -0.3(5) . .
C28 C27 C31 C30 -179.1(3) . .
C28 C27 C31 C31 -0.3(6) . 5_666
C28 C29 C30 C31 -0.4(5) 5_666 .
C29 C30 C31 C27 -180.0(3) . .
C29 C30 C31 C31 1.2(6) . 5_666
C31 C27 C28 C29 -0.5(6) . 5_666
